data_4500599
loop_
_publ_author_name
'Wu, Hua'
'Liu, Hai-Yan'
'Yang, Jin'
'Liu, Bo'
'Ma, Jian-Fang'
'Liu, Ying-Ying'
'Liu, Yun-Yu'

_publ_section_title
;
 Series of Coordination Polymers Based on Different Carboxylates and a
 Tri(4-imidazolylphenyl)amine Ligand: Entangled Structures and
 Photoluminescence
;
_journal_issue 6
_journal_name_full 'Crystal Growth &amp; Design'
_journal_page_first 2317
_journal_paper_doi 10.1021/cg200005q
_journal_volume 11
_journal_year 2011
_chemical_formula_moiety '2(C32 H24 N7 Ni O6), C10 H2 O8, H O0.50 '
_chemical_formula_sum 'C74 H55 N14 Ni2 O21'
_chemical_formula_weight 1593.74
_chemical_name_systematic
;
 ?
;
_space_group_IT_number 2
_symmetry_cell_setting triclinic
_symmetry_space_group_name_Hall '-P 1'
_symmetry_space_group_name_H-M 'P -1'
_atom_sites_solution_hydrogens geom
_atom_sites_solution_primary direct
_atom_sites_solution_secondary difmap
_audit_creation_method SHELXL-97
_cell_angle_alpha 76.974(4)
_cell_angle_beta 89.733(3)
_cell_angle_gamma 63.126(4)
_cell_formula_units_Z 1
_cell_length_a 11.0480(3)
_cell_length_b 11.5630(4)
_cell_length_c 16.1690(7)
_cell_measurement_reflns_used 6441
_cell_measurement_temperature 293(2)
_cell_measurement_theta_max 25.4
_cell_measurement_theta_min 4.2
_cell_volume 1783.80(13)
_computing_cell_refinement CrysAlis
_computing_data_collection 'CrysAlis (Oxford Diffraction, 2006)'
_computing_data_reduction CrysAlis
_computing_structure_refinement 'SHELXL-97 (Sheldrick, 2008)'
_computing_structure_solution 'SHELXS-97 (Sheldrick, 1997)'
_diffrn_ambient_temperature 293(2)
_diffrn_detector_area_resol_mean 10.0
_diffrn_measured_fraction_theta_full 0.986
_diffrn_measured_fraction_theta_max 0.986
_diffrn_measurement_device_type 'Oxford Diffraction Gemini R Ultra'
_diffrn_measurement_method '\w scan'
_diffrn_radiation_monochromator graphite
_diffrn_radiation_source 'fine-focus sealed tube'
_diffrn_radiation_type MoK\a
_diffrn_radiation_wavelength 0.71069
_diffrn_reflns_av_R_equivalents 0.0213
_diffrn_reflns_av_sigmaI/netI 0.0408
_diffrn_reflns_limit_h_max 13
_diffrn_reflns_limit_h_min -13
_diffrn_reflns_limit_k_max 13
_diffrn_reflns_limit_k_min -13
_diffrn_reflns_limit_l_max 19
_diffrn_reflns_limit_l_min -16
_diffrn_reflns_number 11191
_diffrn_reflns_theta_full 25.00
_diffrn_reflns_theta_max 25.35
_diffrn_reflns_theta_min 4.21
_exptl_absorpt_coefficient_mu 0.616
_exptl_absorpt_correction_T_max 0.765
_exptl_absorpt_correction_T_min 0.744
_exptl_absorpt_correction_type multi-scan
_exptl_absorpt_process_details
;
CrysAlis (Oxford Diffraction, 2006)
;
_exptl_crystal_colour green
_exptl_crystal_density_diffrn 1.484
_exptl_crystal_density_method 'not measured'
_exptl_crystal_description block
_exptl_crystal_F_000 821
_exptl_crystal_size_max 0.25
_exptl_crystal_size_mid 0.21
_exptl_crystal_size_min 0.21
_refine_diff_density_max 1.549
_refine_diff_density_min -0.535
_refine_diff_density_rms 0.075
_refine_ls_extinction_method none
_refine_ls_goodness_of_fit_ref 1.011
_refine_ls_hydrogen_treatment mixed
_refine_ls_matrix_type full
_refine_ls_number_parameters 527
_refine_ls_number_reflns 6441
_refine_ls_number_restraints 8
_refine_ls_restrained_S_all 1.012
_refine_ls_R_factor_all 0.0664
_refine_ls_R_factor_gt 0.0520
_refine_ls_shift/su_max 0.001
_refine_ls_shift/su_mean 0.000
_refine_ls_structure_factor_coef Fsqd
_refine_ls_weighting_details 'calc w=1/[\s^2^(Fo^2^)+(0.1122P)^2^+0.0000P] where P=(Fo^2^+2Fc^2^)/3'
_refine_ls_weighting_scheme calc
_refine_ls_wR_factor_gt 0.1487
_refine_ls_wR_factor_ref 0.1565
_reflns_number_gt 4944
_reflns_number_total 6441
_reflns_threshold_expression >2\s(I)
_cod_data_source_file cg200005q_si_002.cif
_cod_data_source_block compound7
_cod_depositor_comments
;
The following automatic conversions were performed:

'_symmetry_cell_setting' value 'Triclinic' changed to 'triclinic'
according to /home/saulius/struct/CIF-dictionaries/cif_core.dic
dictionary named 'cif_core.dic' version 2.4.1 from 2010-06-29.

Automatic conversion script
Id: cif_fix_values 1715 2011-07-08 13:25:40Z adriana 
;
_cod_original_cell_volume 1783.80(11)
_cod_original_sg_symbol_Hall '-p 1 '
_cod_original_sg_symbol_H-M 'p -1'
_cod_database_code 4500599

loop_
_symmetry_equiv_pos_as_xyz
'x, y, z'
'-x, -y, -z'

loop_
_atom_site_label
_atom_site_type_symbol
_atom_site_fract_x
_atom_site_fract_y
_atom_site_fract_z
_atom_site_U_iso_or_equiv
_atom_site_adp_type
_atom_site_occupancy
_atom_site_symmetry_multiplicity
_atom_site_calc_flag
_atom_site_refinement_flags
Ni1 Ni -0.04808(3) 0.37035(4) 0.80190(2) 0.02870(16) Uani 1 1 d D
C1 C 0.3885(3) 0.5013(4) 0.5442(2) 0.0424(8) Uani 1 1 d .
C2 C 0.3686(3) 0.6034(4) 0.4700(2) 0.0477(9) Uani 1 1 d .
C3 C 0.4796(4) 0.5987(4) 0.4292(2) 0.0473(9) Uani 1 1 d .
H43 H 0.4650 0.6668 0.3809 0.057 Uiso 1 1 calc R
C4 C 0.2353(5) 0.7207(6) 0.4298(4) 0.105(2) Uani 1 1 d .
C5 C 0.2754(4) 0.4916(4) 0.5952(3) 0.0546(10) Uani 1 1 d .
C6 C -0.3985(3) 0.4402(3) 0.94827(18) 0.0298(7) Uani 1 1 d .
C7 C -0.3713(3) 0.4852(3) 1.01498(19) 0.0321(7) Uani 1 1 d .
H23 H -0.2844 0.4764 1.0250 0.038 Uiso 1 1 calc R
C8 C -0.4691(3) 0.5428(3) 1.06738(19) 0.0312(7) Uani 1 1 d .
C9 C -0.4238(3) 0.5806(3) 1.1390(2) 0.0359(7) Uani 1 1 d .
C10 C -0.2839(3) 0.3679(3) 0.89841(19) 0.0310(7) Uani 1 1 d .
C11 C 0.2705(3) 0.8971(3) 0.7536(2) 0.0364(7) Uani 1 1 d .
C12 C 0.2408(4) 0.8396(4) 0.6950(2) 0.0453(8) Uani 1 1 d .
H40 H 0.2709 0.8482 0.6412 0.054 Uiso 1 1 calc R
C13 C 0.1664(4) 0.7692(4) 0.7164(2) 0.0466(8) Uani 1 1 d .
H39 H 0.1456 0.7321 0.6767 0.056 Uiso 1 1 calc R
C14 C 0.1232(3) 0.7544(3) 0.7968(2) 0.0390(8) Uani 1 1 d .
C15 C 0.1495(4) 0.8132(4) 0.8535(2) 0.0493(9) Uani 1 1 d .
H41 H 0.1183 0.8052 0.9070 0.059 Uiso 1 1 calc R
C16 C 0.2221(4) 0.8848(4) 0.8327(2) 0.0486(9) Uani 1 1 d .
H36 H 0.2385 0.9250 0.8720 0.058 Uiso 1 1 calc R
C17 C 0.0567(3) 0.5793(3) 0.7880(2) 0.0411(8) Uani 1 1 d D
H17 H 0.1008 0.5579 0.7404 0.049 Uiso 1 1 calc R
C18 C -0.0981(18) 0.6081(18) 0.8665(15) 0.100(7) Uani 0.40 1 d PD
C18' C -0.0259(9) 0.5522(10) 0.9051(6) 0.058(2) Uani 0.60 1 d P
C19 C -0.0655(19) 0.7147(16) 0.8563(14) 0.100(6) Uani 0.40 1 d P
C19' C 0.0112(9) 0.6501(9) 0.9048(6) 0.058(2) Uani 0.60 1 d P
C20 C 0.3354(3) 1.0494(3) 0.65265(19) 0.0353(7) Uani 1 1 d .
C21 C 0.2086(3) 1.1219(3) 0.6036(2) 0.0422(8) Uani 1 1 d .
H30 H 0.1339 1.1121 0.6235 0.051 Uiso 1 1 calc R
C22 C 0.1937(3) 1.2088(4) 0.5247(2) 0.0447(9) Uani 1 1 d .
H26 H 0.1093 1.2558 0.4917 0.054 Uiso 1 1 calc R
C23 C 0.3025(3) 1.2255(3) 0.4955(2) 0.0368(7) Uani 1 1 d .
C24 C 0.4296(3) 1.1505(3) 0.5428(2) 0.0410(8) Uani 1 1 d .
H22 H 0.5046 1.1594 0.5225 0.049 Uiso 1 1 calc R
C25 C 0.4445(3) 1.0623(3) 0.6204(2) 0.0419(8) Uani 1 1 d .
H19 H 0.5306 1.0106 0.6512 0.050 Uiso 1 1 calc R
C26 C 0.1686(3) 1.4188(3) 0.3716(2) 0.0416(8) Uani 1 1 d .
H33 H 0.0826 1.4369 0.3884 0.050 Uiso 1 1 calc R
C27 C 0.3285(4) 1.4295(4) 0.3018(3) 0.0628(12) Uani 1 1 d .
H46 H 0.3748 1.4569 0.2600 0.075 Uiso 1 1 calc R
C28 C 0.3884(4) 1.3276(5) 0.3716(3) 0.0688(14) Uani 1 1 d .
H50 H 0.4817 1.2731 0.3866 0.083 Uiso 1 1 calc R
C29 C 0.4462(3) 0.9485(3) 0.80055(19) 0.0374(8) Uani 1 1 d .
C30 C 0.5246(4) 0.8233(4) 0.8538(3) 0.0588(12) Uani 1 1 d .
H47 H 0.5128 0.7511 0.8472 0.071 Uiso 1 1 calc R
C31 C 0.6209(4) 0.8042(4) 0.9171(3) 0.0605(12) Uani 1 1 d .
H48 H 0.6723 0.7195 0.9532 0.073 Uiso 1 1 calc R
C32 C 0.6406(3) 0.9084(3) 0.9268(2) 0.0362(7) Uani 1 1 d .
C33 C 0.5598(3) 1.0359(3) 0.8758(2) 0.0425(8) Uani 1 1 d .
H38 H 0.5703 1.1082 0.8836 0.051 Uiso 1 1 calc R
C34 C 0.4632(3) 1.0543(3) 0.8133(2) 0.0437(8) Uani 1 1 d .
H31 H 0.4087 1.1399 0.7791 0.052 Uiso 1 1 calc R
C35 C 0.8238(3) 0.9525(3) 0.9810(2) 0.0399(8) Uani 1 1 d .
H35 H 0.8090 1.0290 0.9394 0.048 Uiso 1 1 calc R
C36 C 0.9242(3) 0.8856(3) 1.0462(2) 0.0392(8) Uani 1 1 d .
H32 H 0.9917 0.9091 1.0569 0.047 Uiso 1 1 calc R
C37 C 0.8063(3) 0.7804(3) 1.05763(18) 0.0348(7) Uani 1 1 d .
H34 H 0.7746 0.7181 1.0765 0.042 Uiso 1 1 calc R
O1 O 0.2348(6) 0.8065(6) 0.3704(4) 0.188(3) Uani 1 1 d .
O2 O 0.1270(4) 0.7253(6) 0.4279(3) 0.147(2) Uani 1 1 d .
O3 O 0.1559(3) 0.5494(4) 0.5601(2) 0.0889(11) Uani 1 1 d .
O4 O 0.3100(3) 0.4212(3) 0.66997(16) 0.0638(8) Uani 1 1 d .
O5 O -0.2017(2) 0.4154(2) 0.88181(13) 0.0340(5) Uani 1 1 d .
O6 O -0.2789(2) 0.2681(2) 0.87833(17) 0.0504(6) Uani 1 1 d .
O7 O -0.3578(3) 0.6406(3) 1.12944(17) 0.0637(8) Uani 1 1 d .
O8 O -0.4531(3) 0.5373(3) 1.21471(15) 0.0530(7) Uani 1 1 d .
N1 N 0.3487(3) 0.9658(3) 0.73522(17) 0.0423(7) Uani 1 1 d .
N2 N 0.0553(3) 0.6740(3) 0.8212(2) 0.0458(7) Uani 1 1 d .
N3 N -0.0092(3) 0.5183(3) 0.82774(17) 0.0364(6) Uani 1 1 d .
N4 N 0.2871(3) 1.3193(3) 0.41613(16) 0.0382(6) Uani 1 1 d .
N5 N 0.1904(3) 1.4870(3) 0.30124(16) 0.0377(6) Uani 1 1 d .
N6 N 0.7475(2) 0.8855(3) 0.98820(16) 0.0346(6) Uani 1 1 d .
N7 N 0.9129(2) 0.7771(2) 1.09480(15) 0.0296(6) Uani 1 1 d .
O1W O 0.1124(2) 0.3282(3) 0.72033(16) 0.0532(7) Uani 1 1 d D
O2W O -0.0843(2) 0.2190(2) 0.77450(15) 0.0428(6) Uani 1 1 d D
O3W O 0.0000 1.0000 0.5000 0.172(7) Uiso 0.50 2 d SP
HW1A H 0.141(6) 0.253(4) 0.756(5) 0.259 Uiso 1 1 d D
HW1B H 0.177(7) 0.348(10) 0.720(8) 0.259 Uiso 1 1 d D
HW2A H -0.092(12) 0.203(13) 0.727(4) 0.259 Uiso 1 1 d D
HW2B H -0.148(9) 0.214(13) 0.802(6) 0.259 Uiso 1 1 d D

loop_
_atom_site_aniso_label
_atom_site_aniso_U_11
_atom_site_aniso_U_22
_atom_site_aniso_U_33
_atom_site_aniso_U_23
_atom_site_aniso_U_13
_atom_site_aniso_U_12
Ni1 0.0261(2) 0.0315(2) 0.0254(2) -0.00053(16) 0.00217(15) -0.01373(17)
C1 0.0361(17) 0.062(2) 0.0352(17) -0.0170(16) 0.0080(14) -0.0254(16)
C2 0.0353(17) 0.061(2) 0.0394(18) -0.0103(17) 0.0057(15) -0.0170(16)
C3 0.050(2) 0.057(2) 0.0324(17) -0.0070(16) 0.0060(15) -0.0243(17)
C4 0.048(3) 0.091(4) 0.117(5) 0.019(4) 0.008(3) -0.003(3)
C5 0.055(2) 0.080(3) 0.048(2) -0.030(2) 0.0204(18) -0.041(2)
C6 0.0272(14) 0.0273(14) 0.0306(15) 0.0044(12) 0.0025(12) -0.0142(12)
C7 0.0240(14) 0.0337(16) 0.0363(16) 0.0018(13) 0.0028(12) -0.0163(12)
C8 0.0283(14) 0.0290(15) 0.0337(15) 0.0035(12) 0.0007(12) -0.0162(12)
C9 0.0310(15) 0.0371(17) 0.0383(17) -0.0024(14) 0.0062(13) -0.0179(13)
C10 0.0234(14) 0.0300(15) 0.0316(15) 0.0041(12) 0.0010(12) -0.0111(12)
C11 0.0317(15) 0.0378(17) 0.0362(16) 0.0060(14) -0.0052(13) -0.0201(13)
C12 0.0498(19) 0.053(2) 0.0428(19) -0.0060(16) 0.0069(16) -0.0352(17)
C13 0.051(2) 0.053(2) 0.052(2) -0.0179(17) 0.0133(17) -0.0361(17)
C14 0.0321(16) 0.0360(17) 0.0490(19) -0.0041(15) 0.0076(14) -0.0188(13)
C15 0.059(2) 0.055(2) 0.045(2) -0.0098(17) 0.0156(17) -0.0372(19)
C16 0.058(2) 0.057(2) 0.0434(19) -0.0106(17) 0.0023(17) -0.0383(18)
C17 0.0483(19) 0.050(2) 0.0355(17) -0.0110(15) 0.0110(14) -0.0317(16)
C18 0.089(11) 0.091(12) 0.19(2) -0.103(13) 0.113(13) -0.074(10)
C18' 0.046(4) 0.068(6) 0.089(6) -0.043(4) 0.039(4) -0.042(4)
C19 0.101(12) 0.085(11) 0.176(19) -0.089(12) 0.107(12) -0.073(10)
C19' 0.064(5) 0.072(6) 0.076(5) -0.046(4) 0.046(4) -0.051(4)
C20 0.0374(16) 0.0334(16) 0.0318(16) 0.0049(13) -0.0081(13) -0.0196(13)
C21 0.0329(16) 0.0489(19) 0.0426(18) 0.0043(15) -0.0039(14) -0.0241(15)
C22 0.0330(16) 0.050(2) 0.0415(18) 0.0092(16) -0.0110(14) -0.0206(15)
C23 0.0396(17) 0.0363(17) 0.0314(16) -0.0002(13) -0.0029(13) -0.0187(14)
C24 0.0349(16) 0.0462(19) 0.0382(17) 0.0036(15) -0.0029(14) -0.0221(15)
C25 0.0330(16) 0.0444(18) 0.0385(17) 0.0076(15) -0.0102(14) -0.0177(14)
C26 0.0367(17) 0.0420(18) 0.0342(17) 0.0055(14) 0.0001(14) -0.0151(14)
C27 0.042(2) 0.080(3) 0.048(2) 0.020(2) -0.0009(17) -0.030(2)
C28 0.0331(18) 0.084(3) 0.058(2) 0.027(2) -0.0033(17) -0.0201(19)
C29 0.0342(16) 0.0445(18) 0.0325(16) 0.0068(14) -0.0075(13) -0.0248(14)
C30 0.064(2) 0.045(2) 0.066(2) 0.0173(18) -0.034(2) -0.0379(19)
C31 0.063(2) 0.046(2) 0.064(2) 0.0268(19) -0.037(2) -0.0360(19)
C32 0.0296(15) 0.0399(17) 0.0323(16) 0.0075(13) -0.0073(13) -0.0178(13)
C33 0.0423(18) 0.0353(17) 0.0448(19) -0.0051(15) -0.0097(15) -0.0158(15)
C34 0.0400(17) 0.0337(17) 0.0457(19) 0.0047(15) -0.0140(15) -0.0136(14)
C35 0.0472(18) 0.0332(16) 0.0393(17) 0.0046(14) -0.0092(15) -0.0249(15)
C36 0.0461(18) 0.0390(17) 0.0384(17) 0.0011(14) -0.0072(14) -0.0295(15)
C37 0.0282(15) 0.0419(17) 0.0303(15) 0.0080(13) -0.0051(12) -0.0205(13)
O1 0.132(4) 0.142(5) 0.142(5) 0.037(4) 0.011(4) 0.030(4)
O2 0.042(2) 0.188(5) 0.160(4) -0.083(4) -0.030(2) 0.008(2)
O3 0.0376(15) 0.135(3) 0.086(2) -0.015(2) 0.0139(15) -0.0393(18)
O4 0.0703(18) 0.099(2) 0.0442(15) -0.0215(15) 0.0235(13) -0.0568(17)
O5 0.0285(10) 0.0454(12) 0.0353(11) -0.0116(10) 0.0093(9) -0.0227(9)
O6 0.0481(13) 0.0424(13) 0.0723(17) -0.0194(12) 0.0228(12) -0.0285(11)
O7 0.0834(19) 0.100(2) 0.0493(15) -0.0178(15) 0.0159(14) -0.0782(19)
O8 0.0606(15) 0.0754(18) 0.0395(13) -0.0067(12) 0.0128(11) -0.0490(14)
N1 0.0445(15) 0.0494(16) 0.0340(14) 0.0111(12) -0.0135(12) -0.0323(13)
N2 0.0416(15) 0.0402(15) 0.0660(19) -0.0165(14) 0.0215(14) -0.0263(13)
N3 0.0334(13) 0.0358(14) 0.0413(15) -0.0070(12) 0.0097(11) -0.0184(11)
N4 0.0375(14) 0.0382(15) 0.0306(13) 0.0064(11) -0.0034(11) -0.0175(12)
N5 0.0364(14) 0.0384(14) 0.0303(13) 0.0031(11) -0.0002(11) -0.0159(12)
N6 0.0311(13) 0.0384(14) 0.0311(13) 0.0056(11) -0.0042(11) -0.0197(11)
N7 0.0260(12) 0.0333(13) 0.0284(12) -0.0014(10) 0.0031(10) -0.0157(10)
O1W 0.0497(14) 0.0523(15) 0.0512(15) -0.0119(12) 0.0220(12) -0.0187(12)
O2W 0.0414(12) 0.0410(13) 0.0455(13) -0.0109(11) -0.0033(10) -0.0185(10)

loop_
_atom_type_symbol
_atom_type_description
_atom_type_scat_dispersion_real
_atom_type_scat_dispersion_imag
_atom_type_scat_source
C C 0.0033 0.0016 'International Tables Vol C Tables 4.2.6.8 and 6.1.1.4'
H H 0.0000 0.0000 'International Tables Vol C Tables 4.2.6.8 and 6.1.1.4'
O O 0.0106 0.0060 'International Tables Vol C Tables 4.2.6.8 and 6.1.1.4'
Ni Ni 0.3393 1.1124 'International Tables Vol C Tables 4.2.6.8 and 6.1.1.4'
N N 0.0061 0.0033 'International Tables Vol C Tables 4.2.6.8 and 6.1.1.4'

loop_
_geom_angle_atom_site_label_1
_geom_angle_atom_site_label_2
_geom_angle_atom_site_label_3
_geom_angle
_geom_angle_site_symmetry_1
_geom_angle_site_symmetry_3
N3 Ni1 O5 89.50(10) . .
N3 Ni1 N7 93.52(10) . 2_667
O5 Ni1 N7 88.81(9) . 2_667
N3 Ni1 O2W 178.96(10) . .
O5 Ni1 O2W 91.53(9) . .
N7 Ni1 O2W 86.34(9) 2_667 .
N3 Ni1 N5 89.20(11) . 2_576
O5 Ni1 N5 89.66(9) . 2_576
N7 Ni1 N5 176.86(10) 2_667 2_576
O2W Ni1 N5 90.96(10) . 2_576
N3 Ni1 O1W 88.74(11) . .
O5 Ni1 O1W 178.24(10) . .
N7 Ni1 O1W 91.17(9) 2_667 .
O2W Ni1 O1W 90.22(11) . .
N5 Ni1 O1W 90.45(10) 2_576 .
C3 C1 C2 117.1(3) 2_666 .
C3 C1 C5 117.7(3) 2_666 .
C2 C1 C5 125.2(3) . .
C3 C2 C1 119.2(3) . .
C3 C2 C4 114.6(4) . .
C1 C2 C4 126.2(4) . .
C2 C3 C1 123.7(3) . 2_666
C2 C3 H43 118.2 . .
C1 C3 H43 118.2 2_666 .
O2 C4 O1 108.9(6) . .
O2 C4 C2 127.7(6) . .
O1 C4 C2 119.0(5) . .
O4 C5 O3 123.5(4) . .
O4 C5 C1 117.1(3) . .
O3 C5 C1 119.4(4) . .
C7 C6 C8 118.2(3) . 2_467
C7 C6 C10 119.5(3) . .
C8 C6 C10 122.3(3) 2_467 .
C6 C7 C8 122.3(3) . .
C6 C7 H23 118.8 . .
C8 C7 H23 118.8 . .
C7 C8 C6 119.5(3) . 2_467
C7 C8 C9 116.6(3) . .
C6 C8 C9 124.0(3) 2_467 .
O7 C9 O8 121.6(3) . .
O7 C9 C8 122.4(3) . .
O8 C9 C8 115.8(3) . .
O6 C10 O5 126.4(3) . .
O6 C10 C6 118.0(3) . .
O5 C10 C6 115.7(3) . .
C16 C11 C12 118.6(3) . .
C16 C11 N1 119.5(3) . .
C12 C11 N1 122.0(3) . .
C11 C12 C13 120.3(3) . .
C11 C12 H40 119.9 . .
C13 C12 H40 119.9 . .
C14 C13 C12 120.1(4) . .
C14 C13 H39 120.0 . .
C12 C13 H39 120.0 . .
C15 C14 C13 119.7(3) . .
C15 C14 N2 120.1(3) . .
C13 C14 N2 120.2(3) . .
C14 C15 C16 120.8(3) . .
C14 C15 H41 119.6 . .
C16 C15 H41 119.6 . .
C15 C16 C11 120.5(4) . .
C15 C16 H36 119.7 . .
C11 C16 H36 119.7 . .
N3 C17 N2 114.1(3) . .
N3 C17 H17 123.0 . .
N2 C17 H17 123.0 . .
C18' C18 N3 73.1(12) . .
C18' C18 C19 93(2) . .
N3 C18 C19 107.9(9) . .
C18' C18 C19' 55.4(14) . .
N3 C18 C19' 97.0(10) . .
C19 C18 C19' 38.2(10) . .
C18 C18' C19' 92.0(15) . .
C18 C18' N3 68.6(13) . .
C19' C18' N3 110.6(7) . .
C18 C18' C19 55.2(15) . .
C19' C18' C19 37.0(7) . .
N3 C18' C19 91.3(8) . .
C19' C19 N2 72.6(11) . .
C19' C19 C18 84.1(16) . .
N2 C19 C18 105.7(10) . .
C19' C19 C18' 52.9(10) . .
N2 C19 C18' 91.2(9) . .
C18 C19 C18' 31.4(10) . .
C19 C19' C18' 90.1(12) . .
C19 C19' N2 64.5(9) . .
C18' C19' N2 103.8(7) . .
C19 C19' C18 57.7(12) . .
C18' C19' C18 32.6(7) . .
N2 C19' C18 90.7(8) . .
C25 C20 C21 118.6(3) . .
C25 C20 N1 121.4(3) . .
C21 C20 N1 120.0(3) . .
C22 C21 C20 120.1(3) . .
C22 C21 H30 119.9 . .
C20 C21 H30 119.9 . .
C23 C22 C21 120.4(3) . .
C23 C22 H26 119.8 . .
C21 C22 H26 119.8 . .
C22 C23 C24 119.7(3) . .
C22 C23 N4 120.9(3) . .
C24 C23 N4 119.4(3) . .
C25 C24 C23 119.7(3) . .
C25 C24 H22 120.1 . .
C23 C24 H22 120.1 . .
C20 C25 C24 121.3(3) . .
C20 C25 H19 119.3 . .
C24 C25 H19 119.3 . .
N5 C26 N4 111.5(3) . .
N5 C26 H33 124.3 . .
N4 C26 H33 124.3 . .
C28 C27 N5 110.1(3) . .
C28 C27 H46 124.9 . .
N5 C27 H46 124.9 . .
C27 C28 N4 107.0(3) . .
C27 C28 H50 126.5 . .
N4 C28 H50 126.5 . .
C30 C29 C34 118.5(3) . .
C30 C29 N1 119.7(3) . .
C34 C29 N1 121.8(3) . .
C29 C30 C31 120.6(3) . .
C29 C30 H47 119.7 . .
C31 C30 H47 119.7 . .
C32 C31 C30 120.4(3) . .
C32 C31 H48 119.8 . .
C30 C31 H48 119.8 . .
C31 C32 C33 119.9(3) . .
C31 C32 N6 119.9(3) . .
C33 C32 N6 120.1(3) . .
C34 C33 C32 119.3(3) . .
C34 C33 H38 120.4 . .
C32 C33 H38 120.4 . .
C29 C34 C33 121.3(3) . .
C29 C34 H31 119.4 . .
C33 C34 H31 119.4 . .
C36 C35 N6 106.3(3) . .
C36 C35 H35 126.9 . .
N6 C35 H35 126.9 . .
C35 C36 N7 110.3(3) . .
C35 C36 H32 124.9 . .
N7 C36 H32 124.9 . .
N7 C37 N6 112.0(3) . .
N7 C37 H34 124.0 . .
N6 C37 H34 124.0 . .
C10 O5 Ni1 129.9(2) . .
C11 N1 C20 121.7(2) . .
C11 N1 C29 118.9(2) . .
C20 N1 C29 119.3(3) . .
C17 N2 C19 101.8(7) . .
C17 N2 C14 128.6(3) . .
C19 N2 C14 124.6(6) . .
C17 N2 C19' 104.9(4) . .
C19 N2 C19' 42.9(9) . .
C14 N2 C19' 123.6(4) . .
C17 N3 C18 103.4(6) . .
C17 N3 C18' 104.3(4) . .
C18 N3 C18' 38.3(10) . .
C17 N3 Ni1 131.1(2) . .
C18 N3 Ni1 120.2(6) . .
C18' N3 Ni1 123.3(4) . .
C26 N4 C28 106.2(3) . .
C26 N4 C23 126.9(3) . .
C28 N4 C23 126.9(3) . .
C26 N5 C27 105.1(3) . .
C26 N5 Ni1 128.5(2) . 2_576
C27 N5 Ni1 125.5(2) . 2_576
C37 N6 C35 106.5(2) . .
C37 N6 C32 126.1(3) . .
C35 N6 C32 126.6(2) . .
C37 N7 C36 104.9(2) . .
C37 N7 Ni1 127.5(2) . 2_667
C36 N7 Ni1 127.3(2) . 2_667
Ni1 O1W HW1A 79.0(15) . .
Ni1 O1W HW1B 128(9) . .
HW1A O1W HW1B 106(3) . .
Ni1 O2W HW2A 129(8) . .
Ni1 O2W HW2B 109(8) . .
HW2A O2W HW2B 108(3) . .

loop_
_geom_bond_atom_site_label_1
_geom_bond_atom_site_label_2
_geom_bond_distance
_geom_bond_site_symmetry_2
Ni1 N3 2.068(3) .
Ni1 O5 2.075(2) .
Ni1 N7 2.089(2) 2_667
Ni1 O2W 2.099(2) .
Ni1 N5 2.101(2) 2_576
Ni1 O1W 2.146(2) .
C1 C3 1.380(5) 2_666
C1 C2 1.418(5) .
C1 C5 1.527(5) .
C2 C3 1.375(5) .
C2 C4 1.495(6) .
C3 C1 1.380(5) 2_666
C3 H43 0.9300 .
C4 O2 1.174(7) .
C4 O1 1.214(7) .
C5 O4 1.244(5) .
C5 O3 1.246(5) .
C6 C7 1.386(5) .
C6 C8 1.401(4) 2_467
C6 C10 1.513(4) .
C7 C8 1.387(4) .
C7 H23 0.9300 .
C8 C6 1.401(4) 2_467
C8 C9 1.488(5) .
C9 O7 1.202(4) .
C9 O8 1.311(4) .
C10 O6 1.245(4) .
C10 O5 1.257(4) .
C11 C16 1.386(5) .
C11 C12 1.390(5) .
C11 N1 1.407(4) .
C12 C13 1.390(5) .
C12 H40 0.9300 .
C13 C14 1.383(5) .
C13 H39 0.9300 .
C14 C15 1.360(5) .
C14 N2 1.430(4) .
C15 C16 1.383(5) .
C15 H41 0.9300 .
C16 H36 0.9300 .
C17 N3 1.302(4) .
C17 N2 1.319(5) .
C17 H17 0.9300 .
C18 C18' 0.89(2) .
C18 N3 1.342(13) .
C18 C19 1.41(2) .
C18 C19' 1.66(2) .
C18' C19' 1.366(13) .
C18' N3 1.380(10) .
C18' C19 1.713(19) .
C19 C19' 1.03(2) .
C19 N2 1.367(13) .
C19' N2 1.446(8) .
C20 C25 1.367(5) .
C20 C21 1.394(4) .
C20 N1 1.425(4) .
C21 C22 1.392(4) .
C21 H30 0.9300 .
C22 C23 1.366(5) .
C22 H26 0.9300 .
C23 C24 1.386(4) .
C23 N4 1.435(4) .
C24 C25 1.383(4) .
C24 H22 0.9300 .
C25 H19 0.9300 .
C26 N5 1.318(4) .
C26 N4 1.353(4) .
C26 H33 0.9300 .
C27 C28 1.343(5) .
C27 N5 1.361(5) .
C27 H46 0.9300 .
C28 N4 1.356(5) .
C28 H50 0.9300 .
C29 C30 1.377(4) .
C29 C34 1.378(5) .
C29 N1 1.427(4) .
C30 C31 1.388(5) .
C30 H47 0.9300 .
C31 C32 1.359(5) .
C31 H48 0.9300 .
C32 C33 1.385(4) .
C32 N6 1.436(4) .
C33 C34 1.384(5) .
C33 H38 0.9300 .
C34 H31 0.9300 .
C35 C36 1.344(4) .
C35 N6 1.368(4) .
C35 H35 0.9300 .
C36 N7 1.380(4) .
C36 H32 0.9300 .
C37 N7 1.306(4) .
C37 N6 1.355(4) .
C37 H34 0.9300 .
N5 Ni1 2.101(2) 2_576
N7 Ni1 2.089(2) 2_667
O1W HW1A 0.84(2) .
O1W HW1B 0.84(2) .
O2W HW2A 0.84(2) .
O2W HW2B 0.84(2) .

loop_
_geom_torsion_atom_site_label_1
_geom_torsion_atom_site_label_2
_geom_torsion_atom_site_label_3
_geom_torsion_atom_site_label_4
_geom_torsion
_geom_torsion_site_symmetry_1
_geom_torsion_site_symmetry_4
C3 C1 C2 C3 -0.5(6) 2_666 .
C5 C1 C2 C3 -178.8(4) . .
C3 C1 C2 C4 179.9(5) 2_666 .
C5 C1 C2 C4 1.5(7) . .
C1 C2 C3 C1 0.5(7) . 2_666
C4 C2 C3 C1 -179.8(5) . 2_666
C3 C2 C4 O2 147.9(7) . .
C1 C2 C4 O2 -32.4(11) . .
C3 C2 C4 O1 -5.7(10) . .
C1 C2 C4 O1 174.0(7) . .
C3 C1 C5 O4 21.4(6) 2_666 .
C2 C1 C5 O4 -160.3(4) . .
C3 C1 C5 O3 -156.2(4) 2_666 .
C2 C1 C5 O3 22.2(6) . .
C8 C6 C7 C8 1.6(4) 2_467 .
C10 C6 C7 C8 -174.9(2) . .
C6 C7 C8 C6 -1.7(4) . 2_467
C6 C7 C8 C9 177.2(2) . .
C7 C8 C9 O7 46.7(4) . .
C6 C8 C9 O7 -134.5(3) 2_467 .
C7 C8 C9 O8 -129.2(3) . .
C6 C8 C9 O8 49.6(4) 2_467 .
C7 C6 C10 O6 138.8(3) . .
C8 C6 C10 O6 -37.6(4) 2_467 .
C7 C6 C10 O5 -40.8(3) . .
C8 C6 C10 O5 142.8(3) 2_467 .
C16 C11 C12 C13 -1.2(5) . .
N1 C11 C12 C13 178.2(3) . .
C11 C12 C13 C14 -1.0(5) . .
C12 C13 C14 C15 2.5(5) . .
C12 C13 C14 N2 -175.4(3) . .
C13 C14 C15 C16 -1.7(5) . .
N2 C14 C15 C16 176.2(3) . .
C14 C15 C16 C11 -0.5(5) . .
C12 C11 C16 C15 2.0(5) . .
N1 C11 C16 C15 -177.5(3) . .
N3 C18 C18' C19' 111.4(6) . .
C19 C18 C18' C19' 3.7(12) . .
C19 C18 C18' N3 -107.6(9) . .
C19' C18 C18' N3 -111.4(6) . .
N3 C18 C18' C19 107.6(9) . .
C19' C18 C18' C19 -3.7(12) . .
C18' C18 C19 C19' -4.9(16) . .
N3 C18 C19 C19' -78.3(19) . .
C18' C18 C19 N2 65(2) . .
N3 C18 C19 N2 -8(3) . .
C19' C18 C19 N2 70.1(13) . .
N3 C18 C19 C18' -73.4(13) . .
C19' C18 C19 C18' 4.9(16) . .
C18 C18' C19 C19' 174(2) . .
N3 C18' C19 C19' -123.6(11) . .
C18 C18' C19 N2 -119.1(19) . .
C19' C18' C19 N2 67.1(10) . .
N3 C18' C19 N2 -56.6(11) . .
C19' C18' C19 C18 -174(2) . .
N3 C18' C19 C18 62.5(14) . .
N2 C19 C19' C18' -105.3(6) . .
C18 C19 C19' C18' 3.2(10) . .
C18 C19 C19' N2 108.5(9) . .
C18' C19 C19' N2 105.3(6) . .
N2 C19 C19' C18 -108.5(9) . .
C18' C19 C19' C18 -3.2(10) . .
C18 C18' C19' C19 -5.1(16) . .
N3 C18' C19' C19 62.8(12) . .
C18 C18' C19' N2 -68.8(14) . .
N3 C18' C19' N2 -1.0(9) . .
C19 C18' C19' N2 -63.7(10) . .
N3 C18' C19' C18 67.8(13) . .
C19 C18' C19' C18 5.1(16) . .
C18' C18 C19' C19 174.0(19) . .
N3 C18 C19' C19 110.1(16) . .
N3 C18 C19' C18' -63.9(11) . .
C19 C18 C19' C18' -174.0(19) . .
C18' C18 C19' N2 115.1(13) . .
N3 C18 C19' N2 51.2(12) . .
C19 C18 C19' N2 -58.9(11) . .
C25 C20 C21 C22 -2.2(6) . .
N1 C20 C21 C22 176.8(3) . .
C20 C21 C22 C23 -1.1(6) . .
C21 C22 C23 C24 3.2(6) . .
C21 C22 C23 N4 -177.2(3) . .
C22 C23 C24 C25 -1.9(6) . .
N4 C23 C24 C25 178.5(3) . .
C21 C20 C25 C24 3.6(6) . .
N1 C20 C25 C24 -175.5(3) . .
C23 C24 C25 C20 -1.5(6) . .
N5 C27 C28 N4 0.3(6) . .
C34 C29 C30 C31 -1.7(6) . .
N1 C29 C30 C31 179.3(4) . .
C29 C30 C31 C32 -0.9(7) . .
C30 C31 C32 C33 3.1(6) . .
C30 C31 C32 N6 -175.3(4) . .
C31 C32 C33 C34 -2.5(6) . .
N6 C32 C33 C34 175.9(3) . .
C30 C29 C34 C33 2.3(6) . .
N1 C29 C34 C33 -178.8(3) . .
C32 C33 C34 C29 -0.2(6) . .
N6 C35 C36 N7 -0.1(4) . .
O6 C10 O5 Ni1 10.4(4) . .
C6 C10 O5 Ni1 -170.12(17) . .
N3 Ni1 O5 C10 176.7(2) . .
N7 Ni1 O5 C10 -89.8(2) 2_667 .
O2W Ni1 O5 C10 -3.4(2) . .
N5 Ni1 O5 C10 87.5(2) 2_576 .
O1W Ni1 O5 C10 -179(100) . .
C16 C11 N1 C20 -142.2(3) . .
C12 C11 N1 C20 38.4(5) . .
C16 C11 N1 C29 39.4(5) . .
C12 C11 N1 C29 -140.1(3) . .
C25 C20 N1 C11 -147.1(4) . .
C21 C20 N1 C11 33.9(5) . .
C25 C20 N1 C29 31.4(5) . .
C21 C20 N1 C29 -147.6(3) . .
C30 C29 N1 C11 40.3(5) . .
C34 C29 N1 C11 -138.6(3) . .
C30 C29 N1 C20 -138.2(4) . .
C34 C29 N1 C20 42.9(5) . .
N3 C17 N2 C19 -28.7(11) . .
N3 C17 N2 C14 176.1(3) . .
N3 C17 N2 C19' 15.4(5) . .
C19' C19 N2 C17 99.2(10) . .
C18 C19 N2 C17 20.7(19) . .
C18' C19 N2 C17 48.9(11) . .
C19' C19 N2 C14 -104.2(10) . .
C18 C19 N2 C14 177.3(13) . .
C18' C19 N2 C14 -154.5(5) . .
C18 C19 N2 C19' -78.5(18) . .
C18' C19 N2 C19' -50.3(9) . .
C15 C14 N2 C17 -157.5(4) . .
C13 C14 N2 C17 20.4(5) . .
C15 C14 N2 C19 52.3(13) . .
C13 C14 N2 C19 -129.8(13) . .
C15 C14 N2 C19' 0.0(6) . .
C13 C14 N2 C19' 177.9(5) . .
C19 C19' N2 C17 -91.4(11) . .
C18' C19' N2 C17 -8.0(8) . .
C18 C19' N2 C17 -38.1(8) . .
C18' C19' N2 C19 83.4(12) . .
C18 C19' N2 C19 53.3(12) . .
C19 C19' N2 C14 106.6(11) . .
C18' C19' N2 C14 -170.0(5) . .
C18 C19' N2 C14 159.9(7) . .
N2 C17 N3 C18 23.7(12) . .
N2 C17 N3 C18' -15.8(5) . .
N2 C17 N3 Ni1 177.0(2) . .
C18' C18 N3 C17 -96.3(13) . .
C19 C18 N3 C17 -8(2) . .
C19' C18 N3 C17 -45.7(12) . .
C19 C18 N3 C18' 88(2) . .
C19' C18 N3 C18' 50.6(12) . .
C18' C18 N3 Ni1 106.8(12) . .
C19 C18 N3 Ni1 -165.1(14) . .
C19' C18 N3 Ni1 157.3(5) . .
C18 C18' N3 C17 93.5(13) . .
C19' C18' N3 C17 9.7(8) . .
C19 C18' N3 C17 42.0(7) . .
C19' C18' N3 C18 -83.8(15) . .
C19 C18' N3 C18 -51.5(13) . .
C18 C18' N3 Ni1 -98.0(13) . .
C19' C18' N3 Ni1 178.2(5) . .
C19 C18' N3 Ni1 -149.5(6) . .
O5 Ni1 N3 C17 -162.7(3) . .
N7 Ni1 N3 C17 108.5(3) 2_667 .
O2W Ni1 N3 C17 26(5) . .
N5 Ni1 N3 C17 -73.0(3) 2_576 .
O1W Ni1 N3 C17 17.4(3) . .
O5 Ni1 N3 C18 -13.1(13) . .
N7 Ni1 N3 C18 -101.9(13) 2_667 .
O2W Ni1 N3 C18 176(100) . .
N5 Ni1 N3 C18 76.6(13) 2_576 .
O1W Ni1 N3 C18 167.0(13) . .
O5 Ni1 N3 C18' 32.2(5) . .
N7 Ni1 N3 C18' -56.6(5) 2_667 .
O2W Ni1 N3 C18' -139(5) . .
N5 Ni1 N3 C18' 121.8(5) 2_576 .
O1W Ni1 N3 C18' -147.7(5) . .
N5 C26 N4 C28 1.1(5) . .
N5 C26 N4 C23 179.9(3) . .
C27 C28 N4 C26 -0.9(5) . .
C27 C28 N4 C23 -179.6(4) . .
C22 C23 N4 C26 15.4(5) . .
C24 C23 N4 C26 -165.0(4) . .
C22 C23 N4 C28 -166.1(4) . .
C24 C23 N4 C28 13.6(6) . .
N4 C26 N5 C27 -0.9(4) . .
N4 C26 N5 Ni1 168.9(2) . 2_576
C28 C27 N5 C26 0.3(5) . .
C28 C27 N5 Ni1 -169.9(3) . 2_576
N7 C37 N6 C35 0.5(4) . .
N7 C37 N6 C32 171.2(3) . .
C36 C35 N6 C37 -0.2(4) . .
C36 C35 N6 C32 -170.8(3) . .
C31 C32 N6 C37 -22.5(5) . .
C33 C32 N6 C37 159.1(3) . .
C31 C32 N6 C35 146.4(4) . .
C33 C32 N6 C35 -32.0(5) . .
N6 C37 N7 C36 -0.5(4) . .
N6 C37 N7 Ni1 -175.1(2) . 2_667
C35 C36 N7 C37 0.4(4) . .
C35 C36 N7 Ni1 175.0(2) . 2_667
